data_7216400
loop_
_publ_author_name
'Lochenie, Charles'
'Schlamp, Stephan'
'Railliet, Antoine P.'
'Robeyns, Koen'
'Weber, Birgit'
'Garcia, Yann'

_publ_section_title
;
 Water channels and zipper structures in Schiff base-like Cu(ii) and
 Ni(ii) mononuclear complexes
;
_journal_name_full CrystEngComm
_journal_paper_doi 10.1039/c4ce00710g
_journal_year 2014
_chemical_formula_moiety 'C18 H18 Cu N2 O4'
_chemical_formula_sum 'C18 H18 Cu N2 O4'
_chemical_formula_weight 389.88
_chemical_name_systematic
; 
 ? 
;
_space_group_IT_number 14
_symmetry_cell_setting monoclinic
_symmetry_space_group_name_Hall '-P 2ybc'
_symmetry_space_group_name_H-M 'P 1 21/c 1'
_atom_sites_solution_hydrogens geom
_atom_sites_solution_primary direct
_atom_sites_solution_secondary difmap
_audit_creation_method SHELXL-97
_cell_angle_alpha 90.00
_cell_angle_beta 103.591(2)
_cell_angle_gamma 90.00
_cell_formula_units_Z 4
_cell_length_a 11.2596(2)
_cell_length_b 23.9363(4)
_cell_length_c 6.9871(2)
_cell_measurement_reflns_used 7299
_cell_measurement_temperature 150(2)
_cell_measurement_theta_max 25.9477
_cell_measurement_theta_min 3.1116
_cell_volume 1830.38(7)
_computing_cell_refinement
;
CrysAlisPro, Agilent Technologies,
Version 1.171.36.21 (release 14-08-2012 CrysAlis171 .NET)
(compiled Sep 14 2012,17:21:16)
;
_computing_data_collection MAR
_computing_data_reduction
;
CrysAlisPro, Agilent Technologies,
Version 1.171.36.21 (release 14-08-2012 CrysAlis171 .NET)
(compiled Sep 14 2012,17:21:16)
;
_computing_molecular_graphics 'MERCURY (Macrae et al., 2008)'
_computing_publication_material
;
'MERCURY (Macrae et al., 2008), Platon (Spek, 2009)'
;
_computing_structure_refinement 'SHELXL-97 (Sheldrick, 1997)'
_computing_structure_solution 'SHELXS-97 (Sheldrick, 1990)'
_diffrn_ambient_temperature 150(2)
_diffrn_measured_fraction_theta_full 0.954
_diffrn_measured_fraction_theta_max 0.943
_diffrn_measurement_device_type 'MAR345 image plate'
_diffrn_measurement_method '481 images, \D\F 0.5\% '
_diffrn_radiation_monochromator 'Xenocs Fox3D mirror'
_diffrn_radiation_source 'Rigaku UltraX 18 rotating anode'
_diffrn_radiation_type MoK\a
_diffrn_radiation_wavelength 0.71073
_diffrn_reflns_av_R_equivalents 0.0249
_diffrn_reflns_av_unetI/netI 0.0165
_diffrn_reflns_limit_h_max 13
_diffrn_reflns_limit_h_min -13
_diffrn_reflns_limit_k_max 29
_diffrn_reflns_limit_k_min -29
_diffrn_reflns_limit_l_max 8
_diffrn_reflns_limit_l_min -8
_diffrn_reflns_number 16627
_diffrn_reflns_theta_full 25.24
_diffrn_reflns_theta_max 26.00
_diffrn_reflns_theta_min 3.12
_exptl_absorpt_coefficient_mu 1.217
_exptl_absorpt_correction_T_max 1.00000
_exptl_absorpt_correction_T_min 0.75211
_exptl_absorpt_correction_type multi-scan
_exptl_absorpt_process_details
;
CrysAlisPro, Agilent Technologies,
Version 1.171.36.21 (release 14-08-2012 CrysAlis171 .NET)
(compiled Sep 14 2012,17:21:16)
Empirical absorption correction using spherical harmonics,
 implemented in SCALE3 ABSPACK scaling algorithm.
;
_exptl_crystal_colour red
_exptl_crystal_density_diffrn 1.415
_exptl_crystal_density_method 'not measured'
_exptl_crystal_description needle
_exptl_crystal_F_000 804
_exptl_crystal_size_max 0.44
_exptl_crystal_size_mid 0.05
_exptl_crystal_size_min 0.02
_platon_squeeze_details
;
H2O/MeOH/EtOH mixture 
;
_refine_diff_density_max 0.386
_refine_diff_density_min -0.362
_refine_diff_density_rms 0.075
_refine_ls_extinction_method none
_refine_ls_goodness_of_fit_ref 1.060
_refine_ls_hydrogen_treatment constr
_refine_ls_matrix_type full
_refine_ls_number_parameters 231
_refine_ls_number_reflns 3403
_refine_ls_number_restraints 0
_refine_ls_restrained_S_all 1.060
_refine_ls_R_factor_all 0.0438
_refine_ls_R_factor_gt 0.0408
_refine_ls_shift/su_max 0.000
_refine_ls_shift/su_mean 0.000
_refine_ls_structure_factor_coef Fsqd
_refine_ls_weighting_details 'calc w=1/[\s^2^(Fo^2^)+(0.0516P)^2^+3.4531P] where P=(Fo^2^+2Fc^2^)/3'
_refine_ls_weighting_scheme calc
_refine_ls_wR_factor_gt 0.1117
_refine_ls_wR_factor_ref 0.1134
_reflns_number_gt 3144
_reflns_number_total 3403
_reflns_threshold_expression >2sigma(I)
_cod_data_source_file c4ce00710g2.cif
_cod_data_source_block cl112
_cod_original_sg_symbol_H-M 'P 21/c'
_cod_database_code 7216400

loop_
_symmetry_equiv_pos_as_xyz
'x, y, z'
'-x, y+1/2, -z+1/2'
'-x, -y, -z'
'x, -y-1/2, z-1/2'

loop_
_atom_site_label
_atom_site_type_symbol
_atom_site_fract_x
_atom_site_fract_y
_atom_site_fract_z
_atom_site_U_iso_or_equiv
_atom_site_adp_type
_atom_site_occupancy
_atom_site_symmetry_multiplicity
_atom_site_calc_flag
_atom_site_refinement_flags
Cu1 Cu 0.77904(3) 0.190140(14) 0.56425(5) 0.02338(14) Uani 1 1 d .
O2 O 0.78912(19) 0.11107(9) 0.6002(3) 0.0326(5) Uani 1 1 d .
C3 C 0.8812(3) 0.08074(13) 0.6784(5) 0.0335(7) Uani 1 1 d .
C4 C 0.9985(3) 0.10315(12) 0.7630(5) 0.0283(6) Uani 1 1 d .
C5 C 1.0202(3) 0.16136(11) 0.7814(4) 0.0225(6) Uani 1 1 d .
H5 H 1.1000 0.1726 0.8486 0.027 Uiso 1 1 calc R
N6 N 0.9425(2) 0.20120(9) 0.7161(3) 0.0203(5) Uani 1 1 d .
C7 C 0.9724(2) 0.25857(11) 0.7432(4) 0.0191(5) Uani 1 1 d .
C8 C 1.0848(2) 0.28014(11) 0.8449(4) 0.0221(6) Uani 1 1 d .
H8 H 1.1500 0.2555 0.8997 0.026 Uiso 1 1 calc R
C9 C 1.1014(3) 0.33727(12) 0.8664(4) 0.0256(6) Uani 1 1 d .
H9 H 1.1781 0.3517 0.9355 0.031 Uiso 1 1 calc R
C10 C 1.0061(3) 0.37360(12) 0.7870(5) 0.0286(6) Uani 1 1 d .
H10 H 1.0177 0.4128 0.8040 0.034 Uiso 1 1 calc R
C11 C 0.8951(3) 0.35314(12) 0.6841(5) 0.0280(6) Uani 1 1 d .
H11 H 0.8307 0.3783 0.6297 0.034 Uiso 1 1 calc R
C12 C 0.8768(2) 0.29591(11) 0.6594(4) 0.0201(5) Uani 1 1 d .
N13 N 0.7677(2) 0.26962(10) 0.5539(3) 0.0234(5) Uani 1 1 d .
C14 C 0.6723(3) 0.29862(13) 0.4629(4) 0.0271(6) Uani 1 1 d .
H14 H 0.6801 0.3381 0.4664 0.033 Uiso 1 1 calc R
C15 C 0.5577(3) 0.27632(15) 0.3591(4) 0.0338(7) Uani 1 1 d .
C16 C 0.5354(3) 0.21779(16) 0.3413(4) 0.0346(7) Uani 1 1 d .
O17 O 0.61678(19) 0.18122(10) 0.4065(3) 0.0341(5) Uani 1 1 d .
C18 C 0.8539(3) 0.01950(15) 0.6743(9) 0.0666(14) Uani 1 1 d .
H18A H 0.7659 0.0139 0.6584 0.100 Uiso 1 1 calc R
H18B H 0.8981 0.0024 0.7979 0.100 Uiso 1 1 calc R
H18C H 0.8798 0.0021 0.5638 0.100 Uiso 1 1 calc R
C19 C 1.1046(3) 0.06651(13) 0.8372(6) 0.0376(8) Uani 1 1 d .
O20 O 1.1032(3) 0.01642(10) 0.7970(6) 0.0746(11) Uani 1 1 d .
C21 C 1.2206(3) 0.09113(13) 0.9607(5) 0.0366(8) Uani 1 1 d .
H21A H 1.2794 0.0611 1.0083 0.055 Uiso 1 1 calc R
H21B H 1.2025 0.1110 1.0732 0.055 Uiso 1 1 calc R
H21C H 1.2554 0.1173 0.8808 0.055 Uiso 1 1 calc R
C22 C 0.4609(3) 0.31714(18) 0.2746(5) 0.0435(9) Uani 1 1 d .
O23 O 0.3536(2) 0.30377(14) 0.2184(4) 0.0574(8) Uani 1 1 d .
C24 C 0.4949(3) 0.37736(19) 0.2598(6) 0.0528(11) Uani 1 1 d .
H24A H 0.4270 0.3972 0.1731 0.079 Uiso 1 1 calc R
H24B H 0.5675 0.3798 0.2057 0.079 Uiso 1 1 calc R
H24C H 0.5124 0.3944 0.3911 0.079 Uiso 1 1 calc R
C25 C 0.4136(3) 0.19312(19) 0.2433(5) 0.0491(10) Uani 1 1 d .
H25A H 0.4224 0.1528 0.2269 0.074 Uiso 1 1 calc R
H25B H 0.3836 0.2105 0.1141 0.074 Uiso 1 1 calc R
H25C H 0.3553 0.2000 0.3252 0.074 Uiso 1 1 calc R

loop_
_atom_site_aniso_label
_atom_site_aniso_U_11
_atom_site_aniso_U_22
_atom_site_aniso_U_33
_atom_site_aniso_U_23
_atom_site_aniso_U_13
_atom_site_aniso_U_12
Cu1 0.0170(2) 0.0295(2) 0.0229(2) -0.00409(13) 0.00324(14) -0.00266(13)
O2 0.0235(11) 0.0311(11) 0.0415(13) -0.0109(9) 0.0044(9) -0.0046(8)
C3 0.0297(16) 0.0289(15) 0.0419(19) -0.0136(13) 0.0087(14) -0.0019(12)
C4 0.0273(15) 0.0239(14) 0.0336(17) -0.0074(11) 0.0071(13) 0.0008(11)
C5 0.0208(13) 0.0235(13) 0.0228(14) -0.0031(10) 0.0040(11) -0.0009(10)
N6 0.0178(11) 0.0223(11) 0.0221(12) -0.0025(8) 0.0072(9) -0.0002(8)
C7 0.0167(12) 0.0233(13) 0.0188(13) 0.0009(10) 0.0071(10) 0.0000(10)
C8 0.0161(12) 0.0255(13) 0.0250(15) 0.0033(11) 0.0056(11) 0.0029(10)
C9 0.0189(13) 0.0278(14) 0.0304(16) 0.0016(11) 0.0067(12) -0.0043(11)
C10 0.0266(15) 0.0224(13) 0.0391(17) 0.0051(12) 0.0123(13) -0.0011(11)
C11 0.0222(14) 0.0267(14) 0.0371(17) 0.0088(12) 0.0111(13) 0.0059(11)
C12 0.0163(13) 0.0261(13) 0.0194(14) 0.0025(10) 0.0071(11) 0.0014(10)
N13 0.0152(11) 0.0365(13) 0.0186(12) 0.0011(9) 0.0041(9) 0.0019(9)
C14 0.0204(14) 0.0411(17) 0.0212(15) 0.0037(11) 0.0077(12) 0.0063(12)
C15 0.0170(14) 0.064(2) 0.0196(15) 0.0020(13) 0.0035(12) 0.0058(14)
C16 0.0174(14) 0.073(2) 0.0139(15) -0.0022(14) 0.0040(11) -0.0040(14)
O17 0.0209(11) 0.0522(14) 0.0275(12) -0.0049(9) 0.0020(9) -0.0080(9)
C18 0.0320(19) 0.0277(18) 0.134(4) -0.023(2) 0.008(2) -0.0053(14)
C19 0.0327(17) 0.0228(15) 0.054(2) -0.0078(14) 0.0026(15) 0.0020(12)
O20 0.0393(15) 0.0244(13) 0.140(3) -0.0235(15) -0.0193(17) 0.0078(11)
C21 0.0268(16) 0.0250(15) 0.054(2) 0.0013(13) 0.0018(15) 0.0018(12)
C22 0.0247(17) 0.086(3) 0.0196(17) 0.0065(15) 0.0057(13) 0.0188(16)
O23 0.0192(12) 0.113(3) 0.0338(15) -0.0020(14) -0.0062(10) 0.0166(13)
C24 0.0292(18) 0.087(3) 0.043(2) 0.023(2) 0.0094(16) 0.0296(19)
C25 0.0221(17) 0.094(3) 0.030(2) -0.0050(18) 0.0033(14) -0.0138(17)

loop_
_atom_type_symbol
_atom_type_description
_atom_type_scat_dispersion_real
_atom_type_scat_dispersion_imag
_atom_type_scat_source
C C 0.0033 0.0016 'International Tables Vol C Tables 4.2.6.8 and 6.1.1.4'
H H 0.0000 0.0000 'International Tables Vol C Tables 4.2.6.8 and 6.1.1.4'
Cu Cu 0.3201 1.2651 'International Tables Vol C Tables 4.2.6.8 and 6.1.1.4'
N N 0.0061 0.0033 'International Tables Vol C Tables 4.2.6.8 and 6.1.1.4'
O O 0.0106 0.0060 'International Tables Vol C Tables 4.2.6.8 and 6.1.1.4'

loop_
_geom_angle_atom_site_label_1
_geom_angle_atom_site_label_2
_geom_angle_atom_site_label_3
_geom_angle
N13 Cu1 O2 174.52(10)
N13 Cu1 O17 92.49(10)
O2 Cu1 O17 89.10(9)
N13 Cu1 N6 85.98(9)
O2 Cu1 N6 92.55(9)
O17 Cu1 N6 177.93(10)
C3 O2 Cu1 129.52(19)
O2 C3 C4 123.0(3)
O2 C3 C18 113.9(3)
C4 C3 C18 123.0(3)
C5 C4 C3 122.3(3)
C5 C4 C19 116.4(3)
C3 C4 C19 121.3(3)
N6 C5 C4 127.0(3)
N6 C5 H5 116.5
C4 C5 H5 116.5
C5 N6 C7 122.9(2)
C5 N6 Cu1 124.91(19)
C7 N6 Cu1 112.08(17)
C8 C7 C12 119.2(2)
C8 C7 N6 125.8(2)
C12 C7 N6 115.0(2)
C9 C8 C7 120.3(2)
C9 C8 H8 119.9
C7 C8 H8 119.9
C8 C9 C10 120.2(3)
C8 C9 H9 119.9
C10 C9 H9 119.9
C11 C10 C9 120.4(3)
C11 C10 H10 119.8
C9 C10 H10 119.8
C10 C11 C12 120.4(3)
C10 C11 H11 119.8
C12 C11 H11 119.8
C11 C12 C7 119.6(2)
C11 C12 N13 125.8(2)
C7 C12 N13 114.5(2)
C14 N13 C12 121.8(3)
C14 N13 Cu1 125.9(2)
C12 N13 Cu1 112.34(17)
N13 C14 C15 126.1(3)
N13 C14 H14 117.0
C15 C14 H14 117.0
C16 C15 C14 122.2(3)
C16 C15 C22 121.1(3)
C14 C15 C22 116.7(3)
O17 C16 C15 123.3(3)
O17 C16 C25 113.4(3)
C15 C16 C25 123.4(3)
C16 O17 Cu1 129.8(2)
C3 C18 H18A 109.5
C3 C18 H18B 109.5
H18A C18 H18B 109.5
C3 C18 H18C 109.5
H18A C18 H18C 109.5
H18B C18 H18C 109.5
O20 C19 C4 122.2(3)
O20 C19 C21 118.4(3)
C4 C19 C21 119.4(3)
C19 C21 H21A 109.5
C19 C21 H21B 109.5
H21A C21 H21B 109.5
C19 C21 H21C 109.5
H21A C21 H21C 109.5
H21B C21 H21C 109.5
O23 C22 C15 122.4(4)
O23 C22 C24 118.6(3)
C15 C22 C24 119.0(3)
C22 C24 H24A 109.5
C22 C24 H24B 109.5
H24A C24 H24B 109.5
C22 C24 H24C 109.5
H24A C24 H24C 109.5
H24B C24 H24C 109.5
C16 C25 H25A 109.5
C16 C25 H25B 109.5
H25A C25 H25B 109.5
C16 C25 H25C 109.5
H25A C25 H25C 109.5
H25B C25 H25C 109.5

loop_
_geom_bond_atom_site_label_1
_geom_bond_atom_site_label_2
_geom_bond_distance
Cu1 N13 1.907(2)
Cu1 O2 1.909(2)
Cu1 O17 1.911(2)
Cu1 N6 1.914(2)
O2 C3 1.279(4)
C3 C4 1.419(4)
C3 C18 1.497(4)
C4 C5 1.415(4)
C4 C19 1.475(4)
C5 N6 1.302(4)
C5 H5 0.9500
N6 C7 1.416(3)
C7 C8 1.396(4)
C7 C12 1.416(4)
C8 C9 1.384(4)
C8 H8 0.9500
C9 C10 1.391(4)
C9 H9 0.9500
C10 C11 1.377(4)
C10 H10 0.9500
C11 C12 1.390(4)
C11 H11 0.9500
C12 N13 1.422(3)
N13 C14 1.312(4)
C14 C15 1.426(4)
C14 H14 0.9500
C15 C16 1.424(5)
C15 C22 1.480(5)
C16 O17 1.272(4)
C16 C25 1.502(4)
C18 H18A 0.9800
C18 H18B 0.9800
C18 H18C 0.9800
C19 O20 1.231(4)
C19 C21 1.506(4)
C21 H21A 0.9800
C21 H21B 0.9800
C21 H21C 0.9800
C22 O23 1.222(5)
C22 C24 1.501(6)
C24 H24A 0.9800
C24 H24B 0.9800
C24 H24C 0.9800
C25 H25A 0.9800
C25 H25B 0.9800
C25 H25C 0.9800

loop_
_geom_torsion_atom_site_label_1
_geom_torsion_atom_site_label_2
_geom_torsion_atom_site_label_3
_geom_torsion_atom_site_label_4
_geom_torsion
O17 Cu1 O2 C3 171.3(3)
N6 Cu1 O2 C3 -7.4(3)
Cu1 O2 C3 C4 2.3(5)
Cu1 O2 C3 C18 -178.2(3)
O2 C3 C4 C5 5.2(5)
C18 C3 C4 C5 -174.3(4)
O2 C3 C4 C19 -175.0(3)
C18 C3 C4 C19 5.6(5)
C3 C4 C5 N6 -4.5(5)
C19 C4 C5 N6 175.6(3)
C4 C5 N6 C7 179.4(3)
C4 C5 N6 Cu1 -3.5(4)
N13 Cu1 N6 C5 -177.6(2)
O2 Cu1 N6 C5 7.7(2)
N13 Cu1 N6 C7 -0.22(18)
O2 Cu1 N6 C7 -174.93(18)
C5 N6 C7 C8 -1.8(4)
Cu1 N6 C7 C8 -179.2(2)
C5 N6 C7 C12 179.1(2)
Cu1 N6 C7 C12 1.7(3)
C12 C7 C8 C9 1.1(4)
N6 C7 C8 C9 -178.0(2)
C7 C8 C9 C10 0.2(4)
C8 C9 C10 C11 -1.0(4)
C9 C10 C11 C12 0.4(4)
C10 C11 C12 C7 0.9(4)
C10 C11 C12 N13 -178.8(3)
C8 C7 C12 C11 -1.7(4)
N6 C7 C12 C11 177.5(2)
C8 C7 C12 N13 178.1(2)
N6 C7 C12 N13 -2.7(3)
C11 C12 N13 C14 1.8(4)
C7 C12 N13 C14 -177.9(2)
C11 C12 N13 Cu1 -177.8(2)
C7 C12 N13 Cu1 2.5(3)
O17 Cu1 N13 C14 0.6(2)
N6 Cu1 N13 C14 179.2(2)
O17 Cu1 N13 C12 -179.83(18)
N6 Cu1 N13 C12 -1.22(17)
C12 N13 C14 C15 -177.7(3)
Cu1 N13 C14 C15 1.9(4)
N13 C14 C15 C16 -0.9(5)
N13 C14 C15 C22 177.5(3)
C14 C15 C16 O17 -3.9(5)
C22 C15 C16 O17 177.9(3)
C14 C15 C16 C25 176.3(3)
C22 C15 C16 C25 -2.0(5)
C15 C16 O17 Cu1 7.4(4)
C25 C16 O17 Cu1 -172.8(2)
N13 Cu1 O17 C16 -5.2(3)
O2 Cu1 O17 C16 169.5(3)
C5 C4 C19 O20 -166.1(4)
C3 C4 C19 O20 14.1(6)
C5 C4 C19 C21 11.8(5)
C3 C4 C19 C21 -168.1(3)
C16 C15 C22 O23 13.5(5)
C14 C15 C22 O23 -164.9(3)
C16 C15 C22 C24 -167.5(3)
C14 C15 C22 C24 14.2(4)

loop_
_platon_squeeze_void_nr
_platon_squeeze_void_average_x
_platon_squeeze_void_average_y
_platon_squeeze_void_average_z
_platon_squeeze_void_volume
_platon_squeeze_void_count_electrons
_platon_squeeze_void_content
1 0.500 1.000 -0.057 132 28 ' '
2 0.500 0.500 -0.005 132 28 ' '
